data_7210587
loop_
_publ_author_name
'Zhao, Hai-Yan'
'Zhao, Jun-Wei'
'Yang, Bai-Feng'
'He, Huan'
'Yang, Guo-Yu'

_publ_section_title
;
 Organic--inorganic hybrids based on monovacant Keggin-type
 polyoxotungstates and 3d--4f heterometals
;
_journal_issue 40
_journal_name_full CrystEngComm
_journal_page_first 8186
_journal_paper_doi 10.1039/c3ce41007b
_journal_volume 15
_journal_year 2013
_chemical_formula_sum 'C14 H72 Cu3 Ge N12 O51.5 Tb W11'
_chemical_formula_weight 3677.32
_chemical_name_systematic
;
?
;
_space_group_IT_number 15
_symmetry_cell_setting monoclinic
_symmetry_space_group_name_Hall '-C 2yc'
_symmetry_space_group_name_H-M 'C 1 2/c 1'
_atom_sites_solution_hydrogens geom
_atom_sites_solution_primary direct
_atom_sites_solution_secondary difmap
_audit_creation_method SHELXL-97
_cell_angle_alpha 90.00
_cell_angle_beta 104.813(4)
_cell_angle_gamma 90.00
_cell_formula_units_Z 8
_cell_length_a 46.988(3)
_cell_length_b 12.2367(3)
_cell_length_c 23.1895(6)
_cell_measurement_reflns_used 13884
_cell_measurement_temperature 293(2)
_cell_measurement_theta_max 29.3156
_cell_measurement_theta_min 2.7478
_cell_volume 12890.3(10)
_computing_cell_refinement 'Bruker FRAMBO'
_computing_data_collection 'Bruker FRAMBO'
_computing_data_reduction 'Bruker SHELXTL'
_computing_molecular_graphics 'Bruker SHELXTL'
_computing_publication_material 'Bruker SHELXTL'
_computing_structure_refinement 'SHELXL-97 (Sheldrick, 1997)'
_computing_structure_solution 'SHELXS-97 (Sheldrick, 1990)'
_diffrn_ambient_temperature 293(2)
_diffrn_measured_fraction_theta_full 0.998
_diffrn_measured_fraction_theta_max 0.998
_diffrn_measurement_device_type 'Xcalibur, Atlas, Gemini ultra'
_diffrn_measurement_method 'phi and omega scans'
_diffrn_radiation_monochromator graphite
_diffrn_radiation_source 'fine-focus sealed tube'
_diffrn_radiation_type MoK\a
_diffrn_radiation_wavelength 0.71073
_diffrn_reflns_av_R_equivalents 0.0797
_diffrn_reflns_av_sigmaI/netI 0.0935
_diffrn_reflns_limit_h_max 41
_diffrn_reflns_limit_h_min -56
_diffrn_reflns_limit_k_max 14
_diffrn_reflns_limit_k_min -11
_diffrn_reflns_limit_l_max 27
_diffrn_reflns_limit_l_min -27
_diffrn_reflns_number 30003
_diffrn_reflns_theta_full 25.20
_diffrn_reflns_theta_max 25.20
_diffrn_reflns_theta_min 2.75
_diffrn_standards_decay_% none
_diffrn_standards_interval_count none
_diffrn_standards_interval_time none
_diffrn_standards_number none
_exptl_absorpt_coefficient_mu 22.158
_exptl_absorpt_correction_T_max 0.2154
_exptl_absorpt_correction_T_min 0.0898
_exptl_absorpt_correction_type multi-scan
_exptl_crystal_density_diffrn 3.790
_exptl_crystal_density_method 'not measured'
_exptl_crystal_F_000 13200
_exptl_crystal_size_max 0.21
_exptl_crystal_size_mid 0.13
_exptl_crystal_size_min 0.10
_refine_diff_density_max 4.364
_refine_diff_density_min -3.601
_refine_diff_density_rms 0.559
_refine_ls_extinction_method none
_refine_ls_goodness_of_fit_ref 1.035
_refine_ls_hydrogen_treatment mixed
_refine_ls_matrix_type full
_refine_ls_number_parameters 846
_refine_ls_number_reflns 11594
_refine_ls_number_restraints 69
_refine_ls_restrained_S_all 1.033
_refine_ls_R_factor_all 0.0986
_refine_ls_R_factor_gt 0.0717
_refine_ls_shift/su_max 0.003
_refine_ls_shift/su_mean 0.000
_refine_ls_structure_factor_coef Fsqd
_refine_ls_weighting_details 'calc w=1/[\s^2^(Fo^2^)+(0.1195P)^2^+0.0000P] where P=(Fo^2^+2Fc^2^)/3'
_refine_ls_weighting_scheme calc
_refine_ls_wR_factor_gt 0.1811
_refine_ls_wR_factor_ref 0.2014
_reflns_number_gt 8454
_reflns_number_total 11594
_reflns_threshold_expression >2sigma(I)
_cod_data_source_file c3ce41007b.txt
_cod_data_source_block 3
_cod_depositor_comments
;
The following automatic conversions were performed:

'_symmetry_cell_setting' value 'Monoclinic' changed to 'monoclinic'
according to /home/saulius/struct/CIF-dictionaries/cif_core.dic
dictionary named 'cif_core.dic' version 2.4.2 from 2011-04-26.

Automatic conversion script
Id: cif_fix_values 1891 2012-01-12 08:04:46Z andrius 
;
_cod_original_cell_volume 12890.3(9)
_cod_original_sg_symbol_H-M C2/c
_cod_original_formula_sum 'C14 H72 Cu3 Ge N12 O51.50 Tb W11'
_cod_database_code 7210587

loop_
_symmetry_equiv_pos_as_xyz
'x, y, z'
'-x, y, -z+1/2'
'x+1/2, y+1/2, z'
'-x+1/2, y+1/2, -z+1/2'
'-x, -y, -z'
'x, -y, z-1/2'
'-x+1/2, -y+1/2, -z'
'x+1/2, -y+1/2, z-1/2'

loop_
_atom_site_label
_atom_site_type_symbol
_atom_site_fract_x
_atom_site_fract_y
_atom_site_fract_z
_atom_site_U_iso_or_equiv
_atom_site_adp_type
_atom_site_occupancy
_atom_site_symmetry_multiplicity
_atom_site_calc_flag
_atom_site_refinement_flags
C1 C 0.2771(5) 0.1789(14) 0.3706(9) 0.072(5) Uani 1 1 d .
H1A H 0.2750 0.1236 0.3404 0.108 Uiso 1 1 calc R
H1B H 0.2965 0.1750 0.3970 0.108 Uiso 1 1 calc R
H1C H 0.2742 0.2496 0.3521 0.108 Uiso 1 1 calc R
C2 C 0.2537(4) 0.1602(13) 0.4069(7) 0.035(4) Uani 1 1 d .
C3 C 0.0189(7) 0.598(2) 0.1145(10) 0.090(7) Uani 1 1 d U
H3A H 0.0135 0.6745 0.1110 0.107 Uiso 1 1 calc R
H3B H 0.0228 0.5782 0.1564 0.107 Uiso 1 1 calc R
C4 C 0.0425(6) 0.585(3) 0.0976(9) 0.090(9) Uani 1 1 d .
H4A H 0.0532 0.5243 0.1198 0.108 Uiso 1 1 calc R
H4B H 0.0545 0.6500 0.1092 0.108 Uiso 1 1 calc R
C5 C 0.0826(5) 0.8113(15) 0.5786(11) 0.074(7) Uani 1 1 d .
H5A H 0.0758 0.7517 0.5992 0.089 Uiso 1 1 calc R
H5B H 0.0682 0.8695 0.5726 0.089 Uiso 1 1 calc R
C6 C 0.0863(4) 0.7730(17) 0.5202(10) 0.083(7) Uani 1 1 d DU
H6A H 0.0712 0.7193 0.5040 0.100 Uiso 1 1 calc RD
H6B H 0.0835 0.8343 0.4929 0.100 Uiso 1 1 calc RD
C7 C 0.2016(8) 0.675(3) 0.6324(13) 0.114(10) Uani 1 1 d U
H7A H 0.1968 0.6166 0.6567 0.137 Uiso 1 1 calc R
H7B H 0.2200 0.6568 0.6230 0.137 Uiso 1 1 calc R
C8 C 0.2043(5) 0.778(2) 0.6643(11) 0.084(8) Uani 1 1 d .
H8A H 0.2133 0.8319 0.6441 0.100 Uiso 1 1 calc R
H8B H 0.2168 0.7683 0.7044 0.100 Uiso 1 1 calc R
C9 C 0.1008(8) 0.698(3) 0.2285(13) 0.115(10) Uani 1 1 d U
H9A H 0.0824 0.7301 0.2068 0.138 Uiso 1 1 calc R
H9B H 0.1013 0.6228 0.2151 0.138 Uiso 1 1 calc R
C10 C 0.1027(7) 0.699(2) 0.2913(12) 0.107(9) Uani 1 1 d U
H10A H 0.0864 0.6598 0.3001 0.128 Uiso 1 1 calc R
H10B H 0.1028 0.7734 0.3060 0.128 Uiso 1 1 calc R
C11 C 0.2181(6) 0.763(2) 0.3554(11) 0.082(7) Uani 1 1 d U
H11A H 0.2156 0.8345 0.3720 0.098 Uiso 1 1 calc R
H11B H 0.2368 0.7328 0.3772 0.098 Uiso 1 1 calc R
C12 C 0.2166(8) 0.772(3) 0.2916(13) 0.119(11) Uani 1 1 d .
H12A H 0.2317 0.8228 0.2865 0.143 Uiso 1 1 calc R
H12B H 0.2210 0.7013 0.2773 0.143 Uiso 1 1 calc R
C13 C 0.9588(5) 0.9256(14) 0.3109(8) 0.047(5) Uani 1 1 d .
H13A H 0.9551 0.8834 0.3436 0.057 Uiso 1 1 calc R
H13B H 0.9415 0.9215 0.2775 0.057 Uiso 1 1 calc R
C14 C 0.9648(4) 1.0407(15) 0.3294(7) 0.047(5) Uani 1 1 d .
H14A H 0.9800 1.0443 0.3665 0.056 Uiso 1 1 calc R
H14B H 0.9471 1.0744 0.3356 0.056 Uiso 1 1 calc R
Cu1 Cu 0.0000 0.5000 0.0000 0.0455(8) Uani 1 2 d S
Cu2 Cu 0.14434(6) 0.76804(18) 0.59512(10) 0.0567(7) Uani 1 1 d .
Cu3 Cu 0.16046(7) 0.7130(2) 0.28465(11) 0.0603(8) Uani 1 1 d .
Cu4 Cu 1.0000 0.9955(3) 0.2500 0.0506(9) Uani 1 2 d S
Ge1 Ge 0.12180(4) 0.21035(11) 0.42406(6) 0.0217(4) Uani 1 1 d .
N1 N 0.0398(4) 0.5646(12) 0.0312(7) 0.059(5) Uani 1 1 d .
H1D H 0.0538 0.5176 0.0268 0.071 Uiso 1 1 d R
H1E H 0.0415 0.6266 0.0114 0.071 Uiso 1 1 d R
N2 N -0.0067(4) 0.5322(13) 0.0804(6) 0.054(4) Uani 1 1 d .
H2A H -0.0234 0.5706 0.0764 0.064 Uiso 1 1 d R
H2B H -0.0081 0.4697 0.0999 0.064 Uiso 1 1 d R
N3 N 0.1119(4) 0.8522(13) 0.6152(7) 0.053(5) Uani 1 1 d .
H3C H 0.1138 0.9236 0.6076 0.063 Uiso 1 1 d R
H3D H 0.1129 0.8448 0.6543 0.063 Uiso 1 1 d R
N4 N 0.1153(3) 0.7241(11) 0.5240(7) 0.058(5) Uani 1 1 d D
H4C H 0.1130 0.6511 0.5237 0.069 Uiso 1 1 d R
H4D H 0.1213 0.7428 0.4914 0.069 Uiso 1 1 d R
N5 N 0.1770(4) 0.6876(15) 0.5749(8) 0.084(5) Uani 1 1 d .
H5C H 0.1833 0.7243 0.5469 0.101 Uiso 1 1 d R
H5D H 0.1708 0.6212 0.5604 0.101 Uiso 1 1 d R
N6 N 0.1749(4) 0.8150(13) 0.6671(7) 0.063(5) Uani 1 1 d .
H6C H 0.1706 0.7893 0.7002 0.076 Uiso 1 1 d R
H6D H 0.1751 0.8885 0.6690 0.076 Uiso 1 1 d R
N7 N 0.1268(4) 0.7624(13) 0.2156(8) 0.065(6) Uani 1 1 d .
H7C H 0.1299 0.7425 0.1803 0.078 Uiso 1 1 d R
H7D H 0.1242 0.8352 0.2159 0.078 Uiso 1 1 d R
N8 N 0.1306(5) 0.6443(15) 0.3174(9) 0.077(6) Uani 1 1 d .
H8C H 0.1347 0.6561 0.3569 0.092 Uiso 1 1 d R
H8D H 0.1302 0.5718 0.3109 0.092 Uiso 1 1 d R
N9 N 0.1923(6) 0.6862(15) 0.3579(7) 0.089(8) Uani 1 1 d .
H9C H 0.1985 0.6164 0.3590 0.106 Uiso 1 1 d R
H9D H 0.1859 0.6991 0.3907 0.106 Uiso 1 1 d R
N10 N 0.1899(6) 0.8069(18) 0.2573(10) 0.102(9) Uani 1 1 d .
H10C H 0.1871 0.8783 0.2634 0.122 Uiso 1 1 d R
H10D H 0.1886 0.7960 0.2183 0.122 Uiso 1 1 d R
N11 N 0.9836(4) 0.8818(12) 0.2940(7) 0.053(4) Uani 1 1 d .
H11C H 0.9973 0.8613 0.3269 0.063 Uiso 1 1 d R
H11D H 0.9782 0.8225 0.2708 0.063 Uiso 1 1 d R
N12 N 0.9747(4) 1.1008(12) 0.2802(6) 0.053(4) Uani 1 1 d .
H12C H 0.9592 1.1216 0.2507 0.064 Uiso 1 1 d R
H12D H 0.9851 1.1607 0.2952 0.064 Uiso 1 1 d R
O1 O 0.1952(3) 0.1114(8) 0.5600(5) 0.038(3) Uani 1 1 d .
O2 O 0.1909(3) -0.0124(8) 0.4475(5) 0.038(3) Uani 1 1 d .
O3 O 0.1600(3) 0.0432(8) 0.6321(4) 0.036(3) Uani 1 1 d .
O4 O 0.1525(3) -0.0524(8) 0.5190(4) 0.033(3) Uani 1 1 d .
O5 O 0.1110(3) 0.0732(8) 0.5394(4) 0.0315(10) Uani 1 1 d U
O6 O 0.1470(3) 0.2391(8) 0.5656(4) 0.033(3) Uani 1 1 d .
O7 O 0.1491(3) 0.1238(7) 0.4626(4) 0.029(3) Uani 1 1 d .
O8 O 0.1419(3) 0.0038(8) 0.3538(5) 0.039(3) Uani 1 1 d .
O9 O 0.1076(3) -0.0512(8) 0.4203(5) 0.037(3) Uani 1 1 d .
O10 O 0.1545(3) -0.1911(8) 0.4253(5) 0.041(3) Uani 1 1 d .
O11 O 0.0850(3) 0.0402(8) 0.3183(4) 0.033(3) Uani 1 1 d .
O12 O 0.0513(3) -0.1226(8) 0.3569(5) 0.041(3) Uani 1 1 d .
O13 O 0.0609(3) 0.0041(8) 0.4603(4) 0.0342(10) Uani 1 1 d U
O14 O 0.0867(2) 0.1615(7) 0.4229(4) 0.0277(10) Uani 1 1 d U
O15 O 0.0563(3) 0.1012(10) 0.5662(5) 0.055(4) Uani 1 1 d .
O16 O 0.0383(2) 0.1003(8) 0.3556(4) 0.031(3) Uani 1 1 d .
O17 O 0.0406(3) 0.2116(10) 0.4572(4) 0.041(3) Uani 1 1 d .
O18 O 0.0900(3) 0.2714(8) 0.5338(5) 0.036(3) Uani 1 1 d .
O19 O 0.0081(3) 0.2973(9) 0.3509(4) 0.036(3) Uani 1 1 d .
O20 O 0.0634(3) 0.3786(8) 0.4128(5) 0.037(3) Uani 1 1 d .
O21 O 0.0603(3) 0.2735(8) 0.3140(5) 0.046(3) Uani 1 1 d .
O22 O 0.0678(4) 0.4031(10) 0.2194(5) 0.061(4) Uani 1 1 d .
O23 O 0.0728(3) 0.6047(9) 0.4049(5) 0.047(4) Uani 1 1 d .
O24 O 0.0947(2) 0.4427(9) 0.3417(4) 0.034(3) Uani 1 1 d .
O25 O 0.0920(3) 0.1936(8) 0.2438(4) 0.0319(10) Uani 1 1 d U
O26 O 0.1229(2) 0.2251(7) 0.3495(4) 0.0275(10) Uani 1 1 d U
O27 O 0.0980(3) 0.4788(9) 0.5047(4) 0.045(3) Uani 1 1 d .
O28 O 0.1307(3) 0.5397(8) 0.4356(4) 0.038(3) Uani 1 1 d .
O29 O 0.1274(3) 0.3679(8) 0.2729(5) 0.044(3) Uani 1 1 d .
O30 O 0.1256(2) 0.3405(8) 0.4551(4) 0.026(2) Uani 1 1 d .
O31 O 0.1940(3) 0.5445(8) 0.4756(5) 0.042(3) Uani 1 1 d .
O32 O 0.1570(2) 0.4487(8) 0.5398(4) 0.028(3) Uani 1 1 d .
O33 O 0.1627(3) 0.4100(9) 0.3806(4) 0.036(3) Uani 1 1 d .
O34 O 0.1865(3) 0.2115(8) 0.3826(5) 0.037(3) Uani 1 1 d .
O35 O 0.1898(3) 0.3228(8) 0.4854(4) 0.035(3) Uani 1 1 d .
O36 O 0.1498(3) 0.1654(9) 0.2765(5) 0.042(3) Uani 1 1 d .
O37 O 0.1873(3) 0.3479(10) 0.2863(4) 0.039(3) Uani 1 1 d .
O38 O 0.1235(3) 0.4074(8) 0.6211(4) 0.037(3) Uani 1 1 d .
O39 O 0.1154(3) -0.0150(10) 0.2311(5) 0.046(3) Uani 1 1 d .
O40 O 0.2535(2) 0.2411(9) 0.4445(5) 0.037(3) Uani 1 1 d .
O41 O 0.2394(3) 0.0817(8) 0.4064(5) 0.047(3) Uani 1 1 d .
O1W O 0.2491(3) 0.0246(9) 0.5305(5) 0.048(4) Uani 1 1 d .
O2W O 0.1316(5) 0.6252(11) 0.6551(6) 0.097(6) Uani 1 1 d .
O3W O 0.0194(4) 0.3121(12) 0.0404(7) 0.076(5) Uani 1 1 d .
O4W O 0.0102(4) 0.8725(15) 0.4587(10) 0.112(7) Uani 1 1 d .
O5W O 0.2319(4) 0.4871(14) 0.3492(7) 0.094(6) Uani 1 1 d .
O6W O 0.0000 0.4663(19) 0.2500 0.116(12) Uani 1 2 d S
O7W O 0.2031(5) 0.0360(13) 0.2939(7) 0.092(6) Uani 1 1 d .
O8W O 0.1749(5) 0.5642(12) 0.2316(7) 0.092(6) Uani 1 1 d .
O9W O 0.2766(6) 0.470(2) 0.3038(10) 0.149(10) Uani 1 1 d .
O10W O 0.2234(6) 0.2058(17) 0.0140(12) 0.139(9) Uani 1 1 d .
O11W O 0.0284(6) 0.6787(18) 0.2899(10) 0.145(11) Uani 1 1 d .
Tb1 Tb 0.21224(2) 0.15483(6) 0.47755(3) 0.0329(2) Uani 1 1 d .
W1 W 0.156610(16) 0.08662(5) 0.55994(3) 0.02967(16) Uani 1 1 d .
W2 W 0.152613(16) -0.05280(5) 0.43584(3) 0.03053(16) Uani 1 1 d .
W3 W 0.070451(16) -0.00534(5) 0.38379(3) 0.03009(16) Uani 1 1 d .
W4 W 0.073882(16) 0.12943(5) 0.51105(3) 0.03017(16) Uani 1 1 d .
W5 W 0.042959(16) 0.24970(5) 0.37930(3) 0.03227(17) Uani 1 1 d .
W6 W 0.089198(18) 0.33318(5) 0.27778(3) 0.03556(18) Uani 1 1 d .
W7 W 0.093691(17) 0.48743(5) 0.41835(3) 0.03347(17) Uani 1 1 d .
W8 W 0.168028(17) 0.44203(5) 0.46404(3) 0.03149(17) Uani 1 1 d .
W9 W 0.163844(17) 0.29429(5) 0.32615(3) 0.03433(17) Uani 1 1 d .
W10 W 0.123784(16) 0.36757(5) 0.55043(3) 0.03088(17) Uani 1 1 d .
W11 W 0.117844(17) 0.07940(5) 0.28777(3) 0.03308(17) Uani 1 1 d .

loop_
_atom_site_aniso_label
_atom_site_aniso_U_11
_atom_site_aniso_U_22
_atom_site_aniso_U_33
_atom_site_aniso_U_23
_atom_site_aniso_U_13
_atom_site_aniso_U_12
C1 0.115(14) 0.033(9) 0.108(12) -0.002(8) 0.099(10) 0.014(10)
C2 0.012(9) 0.043(9) 0.044(9) -0.003(7) -0.004(7) 0.009(8)
C3 0.099(15) 0.113(13) 0.064(10) -0.032(10) 0.034(10) -0.018(12)
C4 0.034(15) 0.17(2) 0.048(12) -0.027(14) -0.024(10) -0.010(16)
C5 0.070(17) 0.041(10) 0.121(17) -0.020(10) 0.044(14) -0.023(11)
C6 0.099(14) 0.069(11) 0.081(11) -0.024(9) 0.024(10) 0.022(11)
C7 0.105(16) 0.122(15) 0.120(14) -0.014(12) 0.036(12) 0.010(13)
C8 0.029(14) 0.13(2) 0.080(16) -0.004(14) -0.002(11) 0.031(15)
C9 0.113(16) 0.131(15) 0.105(14) -0.027(12) 0.032(12) 0.002(13)
C10 0.095(16) 0.111(14) 0.106(14) 0.037(11) 0.011(12) 0.019(12)
C11 0.057(13) 0.096(13) 0.090(12) -0.014(10) 0.015(10) -0.007(11)
C12 0.12(3) 0.13(2) 0.12(2) 0.050(17) 0.05(2) 0.03(2)
C13 0.038(12) 0.049(10) 0.054(10) 0.012(8) 0.010(9) 0.002(9)
C14 0.040(11) 0.077(12) 0.035(8) 0.009(7) 0.031(7) 0.001(10)
Cu1 0.036(2) 0.0576(18) 0.0440(16) -0.0034(13) 0.0128(14) -0.0107(16)
Cu2 0.0651(18) 0.0538(12) 0.0565(13) -0.0210(10) 0.0253(12) -0.0103(13)
Cu3 0.066(2) 0.0600(14) 0.0556(14) 0.0009(11) 0.0157(13) 0.0048(14)
Cu4 0.033(2) 0.073(2) 0.0479(17) 0.000 0.0154(14) 0.000
Ge1 0.0189(9) 0.0267(7) 0.0193(6) -0.0024(5) 0.0046(6) 0.0002(7)
N1 0.058(12) 0.054(9) 0.067(10) -0.026(7) 0.019(9) 0.002(9)
N2 0.033(9) 0.079(10) 0.054(8) 0.008(7) 0.023(7) -0.020(9)
N3 0.046(11) 0.067(10) 0.047(8) -0.009(7) 0.015(8) -0.008(9)
N4 0.085(13) 0.034(7) 0.065(9) -0.016(6) 0.040(9) -0.017(8)
N5 0.095(12) 0.080(11) 0.115(11) -0.029(9) 0.093(9) 0.000(10)
N6 0.079(15) 0.052(9) 0.060(10) 0.000(7) 0.020(9) -0.012(10)
N7 0.068(15) 0.058(10) 0.063(10) 0.005(8) 0.005(10) -0.008(10)
N8 0.050(14) 0.080(12) 0.092(13) 0.003(10) 0.004(11) 0.021(11)
N9 0.14(2) 0.079(12) 0.040(9) -0.005(8) 0.017(11) -0.005(14)
N10 0.10(2) 0.093(14) 0.094(16) 0.019(12) -0.009(14) 0.008(15)
N11 0.027(10) 0.055(9) 0.076(10) 0.002(7) 0.012(8) -0.008(8)
N12 0.061(11) 0.068(9) 0.037(7) -0.006(6) 0.026(7) -0.022(9)
O1 0.018(7) 0.035(5) 0.052(7) 0.008(5) -0.006(5) 0.011(5)
O2 0.018(7) 0.037(6) 0.054(7) 0.000(5) 0.002(5) 0.011(5)
O3 0.030(7) 0.041(6) 0.040(6) 0.008(4) 0.014(5) -0.009(5)
O4 0.029(7) 0.035(5) 0.038(5) 0.007(4) 0.012(5) 0.007(5)
O5 0.0312(12) 0.0317(12) 0.0316(12) -0.0001(8) 0.0080(8) 0.0000(8)
O6 0.027(7) 0.039(5) 0.030(5) 0.001(4) 0.002(5) -0.009(5)
O7 0.032(7) 0.026(5) 0.024(5) 0.004(4) -0.001(5) 0.005(5)
O8 0.040(7) 0.045(6) 0.039(5) 0.004(4) 0.024(5) 0.005(6)
O9 0.025(7) 0.044(6) 0.039(6) -0.004(5) 0.001(5) 0.001(5)
O10 0.042(8) 0.021(5) 0.055(7) -0.008(4) 0.004(6) 0.011(5)
O11 0.042(7) 0.030(5) 0.029(5) 0.002(4) 0.012(5) 0.018(5)
O12 0.039(8) 0.034(6) 0.046(6) 0.000(5) 0.004(6) -0.004(6)
O13 0.0341(12) 0.0342(12) 0.0340(12) 0.0002(8) 0.0084(8) -0.0007(8)
O14 0.0275(12) 0.0279(12) 0.0276(12) 0.0000(8) 0.0069(8) 0.0005(8)
O15 0.062(9) 0.066(8) 0.048(6) 0.007(5) 0.032(6) 0.007(7)
O16 0.013(6) 0.052(6) 0.020(5) -0.005(4) -0.008(4) -0.003(5)
O17 0.023(7) 0.080(8) 0.023(5) -0.005(5) 0.012(4) 0.001(6)
O18 0.032(7) 0.039(6) 0.045(6) -0.003(4) 0.023(5) -0.012(5)
O19 0.017(7) 0.045(6) 0.036(6) -0.001(5) -0.012(5) 0.014(5)
O20 0.022(7) 0.042(6) 0.039(6) -0.012(5) -0.006(5) 0.009(5)
O21 0.062(9) 0.032(5) 0.043(6) 0.008(5) 0.008(6) 0.022(6)
O22 0.089(12) 0.061(7) 0.034(6) 0.009(5) 0.015(7) 0.014(8)
O23 0.052(9) 0.040(6) 0.046(6) -0.010(5) 0.009(6) 0.006(6)
O24 0.011(6) 0.050(6) 0.040(6) -0.004(5) 0.002(5) 0.008(5)
O25 0.0318(12) 0.0319(12) 0.0318(12) -0.0002(8) 0.0075(8) -0.0003(8)
O26 0.0274(12) 0.0277(12) 0.0275(12) -0.0004(8) 0.0072(8) 0.0002(8)
O27 0.065(9) 0.049(6) 0.023(5) 0.001(4) 0.013(5) -0.005(6)
O28 0.048(8) 0.035(5) 0.028(5) 0.005(4) 0.007(5) -0.003(6)
O29 0.049(9) 0.036(6) 0.044(6) 0.021(5) 0.008(6) -0.004(6)
O30 0.012(6) 0.039(5) 0.025(5) 0.008(4) 0.002(4) 0.004(5)
O31 0.046(8) 0.034(6) 0.052(6) -0.003(5) 0.022(6) -0.014(6)
O32 0.021(6) 0.039(5) 0.022(5) -0.014(4) 0.001(4) 0.000(5)
O33 0.030(7) 0.046(6) 0.040(5) -0.001(5) 0.022(5) -0.005(5)
O34 0.032(7) 0.044(6) 0.036(5) -0.005(4) 0.010(5) -0.003(5)
O35 0.042(8) 0.036(5) 0.029(5) -0.014(4) 0.011(5) -0.004(5)
O36 0.051(8) 0.046(6) 0.041(5) -0.015(5) 0.032(5) -0.025(6)
O37 0.013(6) 0.071(7) 0.034(6) 0.009(5) 0.007(5) -0.009(6)
O38 0.034(7) 0.044(6) 0.032(5) -0.005(4) 0.010(5) 0.018(5)
O39 0.031(8) 0.062(7) 0.049(7) -0.004(5) 0.016(6) -0.004(6)
O40 0.007(6) 0.058(7) 0.047(6) -0.015(5) 0.009(5) -0.003(5)
O41 0.057(9) 0.028(6) 0.066(7) -0.011(5) 0.031(6) -0.002(6)
O1W 0.060(9) 0.050(6) 0.034(6) 0.011(5) 0.009(6) 0.017(7)
O2W 0.180(18) 0.065(9) 0.066(8) -0.016(6) 0.069(10) -0.038(10)
O3W 0.066(11) 0.079(9) 0.092(10) 0.021(8) 0.039(8) 0.020(9)
O4W 0.049(12) 0.098(13) 0.20(2) 0.024(12) 0.043(13) -0.011(10)
O5W 0.078(14) 0.114(12) 0.075(10) -0.003(9) -0.011(10) -0.049(11)
O6W 0.19(4) 0.082(15) 0.065(15) 0.000 0.010(18) 0.000
O7W 0.102(16) 0.089(11) 0.084(11) -0.020(9) 0.024(10) -0.003(11)
O8W 0.137(18) 0.063(9) 0.082(10) -0.007(8) 0.037(11) 0.003(10)
O9W 0.11(2) 0.22(3) 0.115(16) 0.010(16) 0.017(15) -0.01(2)
O10W 0.10(2) 0.110(15) 0.20(2) -0.045(14) 0.037(17) -0.013(15)
O11W 0.17(3) 0.116(15) 0.112(16) 0.012(12) -0.042(16) -0.009(16)
Tb1 0.0291(5) 0.0324(4) 0.0376(4) -0.0039(3) 0.0096(3) -0.0032(4)
W1 0.0265(4) 0.0325(3) 0.0283(3) 0.0041(2) 0.0040(3) -0.0009(3)
W2 0.0251(4) 0.0266(3) 0.0385(3) -0.0023(2) 0.0057(3) 0.0002(3)
W3 0.0240(4) 0.0348(3) 0.0307(3) -0.0031(2) 0.0056(3) -0.0028(3)
W4 0.0255(4) 0.0407(3) 0.0254(3) 0.0001(2) 0.0087(3) -0.0005(3)
W5 0.0247(4) 0.0415(3) 0.0289(3) -0.0024(2) 0.0038(3) 0.0047(3)
W6 0.0402(5) 0.0406(3) 0.0250(3) 0.0032(2) 0.0067(3) 0.0029(3)
W7 0.0370(4) 0.0309(3) 0.0315(3) -0.0003(2) 0.0071(3) 0.0055(3)
W8 0.0326(4) 0.0293(3) 0.0327(3) -0.0026(2) 0.0087(3) -0.0022(3)
W9 0.0368(4) 0.0392(3) 0.0295(3) -0.0019(2) 0.0131(3) -0.0047(3)
W10 0.0338(4) 0.0345(3) 0.0240(3) -0.0041(2) 0.0070(3) 0.0012(3)
W11 0.0356(4) 0.0376(3) 0.0273(3) -0.0052(2) 0.0103(3) -0.0013(3)

loop_
_atom_type_symbol
_atom_type_description
_atom_type_scat_dispersion_real
_atom_type_scat_dispersion_imag
_atom_type_scat_source
C C 0.0033 0.0016 'International Tables Vol C Tables 4.2.6.8 and 6.1.1.4'
H H 0.0000 0.0000 'International Tables Vol C Tables 4.2.6.8 and 6.1.1.4'
Cu Cu 0.3201 1.2651 'International Tables Vol C Tables 4.2.6.8 and 6.1.1.4'
Ge Ge 0.1547 1.8001 'International Tables Vol C Tables 4.2.6.8 and 6.1.1.4'
N N 0.0061 0.0033 'International Tables Vol C Tables 4.2.6.8 and 6.1.1.4'
O O 0.0106 0.0060 'International Tables Vol C Tables 4.2.6.8 and 6.1.1.4'
Tb Tb -0.1723 4.1537 'International Tables Vol C Tables 4.2.6.8 and 6.1.1.4'
W W -0.8490 6.8722 'International Tables Vol C Tables 4.2.6.8 and 6.1.1.4'

loop_
_geom_angle_atom_site_label_1
_geom_angle_atom_site_label_2
_geom_angle_atom_site_label_3
_geom_angle
_geom_angle_site_symmetry_1
_geom_angle_site_symmetry_3
C2 C1 H1A 109.5 . .
C2 C1 H1B 109.5 . .
H1A C1 H1B 109.5 . .
C2 C1 H1C 109.5 . .
H1A C1 H1C 109.5 . .
H1B C1 H1C 109.5 . .
O41 C2 O40 121.7(16) . .
O41 C2 C1 126.5(15) . .
O40 C2 C1 111.5(14) . .
O41 C2 Tb1 60.9(10) . .
O40 C2 Tb1 61.2(8) . .
C1 C2 Tb1 172.6(11) . .
C4 C3 N2 115(2) . .
C4 C3 H3A 108.6 . .
N2 C3 H3A 108.6 . .
C4 C3 H3B 108.6 . .
N2 C3 H3B 108.6 . .
H3A C3 H3B 107.6 . .
C3 C4 N1 118(2) . .
C3 C4 H4A 107.7 . .
N1 C4 H4A 107.7 . .
C3 C4 H4B 107.7 . .
N1 C4 H4B 107.7 . .
H4A C4 H4B 107.1 . .
C6 C5 N3 108.5(18) . .
C6 C5 H5A 110.0 . .
N3 C5 H5A 110.0 . .
C6 C5 H5B 110.0 . .
N3 C5 H5B 110.0 . .
H5A C5 H5B 108.4 . .
N4 C6 C5 113.4(17) . .
N4 C6 H6A 108.9 . .
C5 C6 H6A 108.9 . .
N4 C6 H6B 108.9 . .
C5 C6 H6B 108.9 . .
H6A C6 H6B 107.7 . .
C8 C7 N5 108(2) . .
C8 C7 H7A 110.2 . .
N5 C7 H7A 110.2 . .
C8 C7 H7B 110.2 . .
N5 C7 H7B 110.2 . .
H7A C7 H7B 108.5 . .
C7 C8 N6 109(2) . .
C7 C8 H8A 109.8 . .
N6 C8 H8A 109.8 . .
C7 C8 H8B 109.8 . .
N6 C8 H8B 109.8 . .
H8A C8 H8B 108.3 . .
C10 C9 N7 110(2) . .
C10 C9 H9A 109.6 . .
N7 C9 H9A 109.6 . .
C10 C9 H9B 109.6 . .
N7 C9 H9B 109.6 . .
H9A C9 H9B 108.1 . .
C9 C10 N8 103(3) . .
C9 C10 H10A 111.1 . .
N8 C10 H10A 111.1 . .
C9 C10 H10B 111.1 . .
N8 C10 H10B 111.1 . .
H10A C10 H10B 109.1 . .
C12 C11 N9 104(2) . .
C12 C11 H11A 110.9 . .
N9 C11 H11A 110.9 . .
C12 C11 H11B 110.9 . .
N9 C11 H11B 110.9 . .
H11A C11 H11B 108.9 . .
N10 C12 C11 114(3) . .
N10 C12 H12A 108.8 . .
C11 C12 H12A 108.8 . .
N10 C12 H12B 108.8 . .
C11 C12 H12B 108.8 . .
H12A C12 H12B 107.7 . .
N11 C13 C14 109.3(16) . .
N11 C13 H13A 109.8 . .
C14 C13 H13A 109.8 . .
N11 C13 H13B 109.8 . .
C14 C13 H13B 109.8 . .
H13A C13 H13B 108.3 . .
C13 C14 N12 108.3(13) . .
C13 C14 H14A 110.0 . .
N12 C14 H14A 110.0 . .
C13 C14 H14B 110.0 . .
N12 C14 H14B 110.0 . .
H14A C14 H14B 108.4 . .
N1 Cu1 N1 180.0(10) 5_565 .
N1 Cu1 N2 86.6(6) 5_565 5_565
N1 Cu1 N2 93.4(6) . 5_565
N1 Cu1 N2 93.4(6) 5_565 .
N1 Cu1 N2 86.6(6) . .
N2 Cu1 N2 180.0(9) 5_565 .
N4 Cu2 N5 94.6(7) . .
N4 Cu2 N6 178.5(7) . .
N5 Cu2 N6 84.6(8) . .
N4 Cu2 N3 85.9(6) . .
N5 Cu2 N3 178.7(8) . .
N6 Cu2 N3 94.9(7) . .
N4 Cu2 O2W 93.8(6) . .
N5 Cu2 O2W 95.6(7) . .
N6 Cu2 O2W 87.6(6) . .
N3 Cu2 O2W 85.5(6) . .
N8 Cu3 N9 93.2(9) . .
N8 Cu3 N10 170.6(9) . .
N9 Cu3 N10 86.3(9) . .
N8 Cu3 N7 86.8(8) . .
N9 Cu3 N7 171.2(8) . .
N10 Cu3 N7 92.2(8) . .
N8 Cu3 O8W 101.5(7) . .
N9 Cu3 O8W 93.7(7) . .
N10 Cu3 O8W 88.0(8) . .
N7 Cu3 O8W 94.9(7) . .
N11 Cu4 N11 91.5(10) 2_755 .
N11 Cu4 N12 166.6(7) 2_755 .
N11 Cu4 N12 85.9(6) . .
N11 Cu4 N12 85.9(6) 2_755 2_755
N11 Cu4 N12 166.6(7) . 2_755
N12 Cu4 N12 99.6(9) . 2_755
O7 Ge1 O30 111.3(4) . .
O7 Ge1 O14 111.8(5) . .
O30 Ge1 O14 108.5(5) . .
O7 Ge1 O26 111.7(5) . .
O30 Ge1 O26 106.7(4) . .
O14 Ge1 O26 106.6(5) . .
C4 N1 Cu1 105.0(14) . .
C4 N1 H1D 110.1 . .
Cu1 N1 H1D 110.7 . .
C4 N1 H1E 112.2 . .
Cu1 N1 H1E 110.2 . .
H1D N1 H1E 108.6 . .
C3 N2 Cu1 107.5(13) . .
C3 N2 H2A 109.7 . .
Cu1 N2 H2A 110.4 . .
C3 N2 H2B 110.2 . .
Cu1 N2 H2B 110.4 . .
H2A N2 H2B 108.6 . .
C5 N3 Cu2 109.8(12) . .
C5 N3 H3C 109.4 . .
Cu2 N3 H3C 109.8 . .
C5 N3 H3D 109.7 . .
Cu2 N3 H3D 109.8 . .
H3C N3 H3D 108.3 . .
C6 N4 Cu2 112.3(11) . .
C6 N4 H4C 107.1 . .
Cu2 N4 H4C 110.0 . .
C6 N4 H4D 109.3 . .
Cu2 N4 H4D 110.1 . .
H4C N4 H4D 108.0 . .
C7 N5 Cu2 107.7(15) . .
C7 N5 H5C 111.4 . .
Cu2 N5 H5C 109.9 . .
C7 N5 H5D 109.5 . .
Cu2 N5 H5D 109.9 . .
H5C N5 H5D 108.5 . .
C8 N6 Cu2 111.0(13) . .
C8 N6 H6C 110.4 . .
Cu2 N6 H6C 110.1 . .
C8 N6 H6D 108.2 . .
Cu2 N6 H6D 109.1 . .
H6C N6 H6D 108.1 . .
C9 N7 Cu3 100.8(14) . .
C9 N7 H7C 110.7 . .
Cu3 N7 H7C 111.4 . .
C9 N7 H7D 112.9 . .
Cu3 N7 H7D 111.6 . .
H7C N7 H7D 109.2 . .
C10 N8 Cu3 107.5(17) . .
C10 N8 H8C 106.5 . .
Cu3 N8 H8C 110.0 . .
C10 N8 H8D 113.9 . .
Cu3 N8 H8D 110.4 . .
H8C N8 H8D 108.5 . .
C11 N9 Cu3 107.0(13) . .
C11 N9 H9C 109.3 . .
Cu3 N9 H9C 110.3 . .
C11 N9 H9D 111.0 . .
Cu3 N9 H9D 110.6 . .
H9C N9 H9D 108.6 . .
C12 N10 Cu3 103.9(18) . .
C12 N10 H10C 110.9 . .
Cu3 N10 H10C 111.5 . .
C12 N10 H10D 110.7 . .
Cu3 N10 H10D 110.8 . .
H10C N10 H10D 109.0 . .
C13 N11 Cu4 109.2(11) . .
C13 N11 H11C 109.3 . .
Cu4 N11 H11C 109.9 . .
C13 N11 H11D 110.2 . .
Cu4 N11 H11D 110.0 . .
H11C N11 H11D 108.2 . .
C14 N12 Cu4 105.9(11) . .
C14 N12 H12C 111.1 . .
Cu4 N12 H12C 110.9 . .
C14 N12 H12D 110.1 . .
Cu4 N12 H12D 110.3 . .
H12C N12 H12D 108.7 . .
W1 O1 Tb1 125.9(5) . .
W2 O2 Tb1 128.6(5) . .
W2 O4 W1 117.9(5) . .
W4 O5 W1 152.0(5) . .
W10 O6 W1 157.3(6) . .
Ge1 O7 W1 123.5(6) . .
Ge1 O7 W2 122.7(5) . .
W1 O7 W2 94.5(3) . .
W11 O8 W2 155.1(7) . .
W3 O9 W2 154.9(6) . .
W3 O11 W11 148.9(6) . .
W4 O13 W3 119.5(5) . .
Ge1 O14 W3 122.0(5) . .
Ge1 O14 W4 120.2(5) . .
W3 O14 W4 93.6(4) . .
Ge1 O14 W5 125.3(5) . .
W3 O14 W5 94.2(4) . .
W4 O14 W5 93.6(4) . .
W5 O16 W3 120.7(5) . .
W5 O17 W4 119.3(6) . .
W4 O18 W10 148.6(7) . .
W5 O20 W7 152.3(7) . .
W5 O21 W6 153.8(7) . .
W7 O24 W6 152.3(6) . .
W6 O25 W11 121.7(5) . .
Ge1 O26 W11 121.2(5) . .
Ge1 O26 W9 120.6(5) . .
W11 O26 W9 95.8(4) . .
Ge1 O26 W6 124.3(5) . .
W11 O26 W6 93.0(3) . .
W9 O26 W6 94.5(3) . .
W10 O27 W7 118.7(6) . .
W7 O28 W8 123.6(5) . .
W6 O29 W9 122.0(5) . .
Ge1 O30 W10 120.9(5) . .
Ge1 O30 W8 121.7(5) . .
W10 O30 W8 94.7(3) . .
Ge1 O30 W7 124.1(5) . .
W10 O30 W7 93.6(4) . .
W8 O30 W7 94.4(3) . .
W10 O32 W8 120.3(5) . .
W9 O33 W8 142.8(6) . .
W9 O34 Tb1 159.1(6) . .
W8 O35 Tb1 159.8(5) . .
W11 O36 W9 121.4(5) . .
C2 O40 Tb1 140.0(10) . 7_556
C2 O40 Tb1 91.1(10) . .
Tb1 O40 Tb1 114.1(4) 7_556 .
C2 O41 Tb1 95.0(10) . .
O2 Tb1 O1 80.2(4) . .
O2 Tb1 O34 84.2(4) . .
O1 Tb1 O34 130.0(4) . .
O2 Tb1 O35 129.3(4) . .
O1 Tb1 O35 83.1(4) . .
O34 Tb1 O35 71.1(4) . .
O2 Tb1 O1W 76.8(4) . .
O1 Tb1 O1W 77.6(4) . .
O34 Tb1 O1W 143.1(4) . .
O35 Tb1 O1W 144.2(4) . .
O2 Tb1 O40 146.9(4) . 7_556
O1 Tb1 O40 79.0(4) . 7_556
O34 Tb1 O40 128.9(4) . 7_556
O35 Tb1 O40 73.1(4) . 7_556
O1W Tb1 O40 73.8(4) . 7_556
O2 Tb1 O40 126.5(4) . .
O1 Tb1 O40 144.2(4) . .
O34 Tb1 O40 80.8(4) . .
O35 Tb1 O40 93.1(4) . .
O1W Tb1 O40 85.6(4) . .
O40 Tb1 O40 65.9(4) 7_556 .
O2 Tb1 O41 74.9(4) . .
O1 Tb1 O41 143.8(4) . .
O34 Tb1 O41 73.3(4) . .
O35 Tb1 O41 133.1(4) . .
O1W Tb1 O41 71.4(4) . .
O40 Tb1 O41 108.9(4) 7_556 .
O40 Tb1 O41 51.6(4) . .
O2 Tb1 C2 98.9(4) . .
O1 Tb1 C2 155.8(4) . .
O34 Tb1 C2 73.5(4) . .
O35 Tb1 C2 114.4(4) . .
O1W Tb1 C2 78.6(4) . .
O40 Tb1 C2 89.8(4) 7_556 .
O40 Tb1 C2 27.6(4) . .
O41 Tb1 C2 24.1(4) . .
O3 W1 O1 101.7(5) . .
O3 W1 O6 101.4(5) . .
O1 W1 O6 95.1(5) . .
O3 W1 O4 100.3(4) . .
O1 W1 O4 96.9(5) . .
O6 W1 O4 152.5(4) . .
O3 W1 O5 91.9(5) . .
O1 W1 O5 166.4(4) . .
O6 W1 O5 81.2(4) . .
O4 W1 O5 81.4(4) . .
O3 W1 O7 172.9(4) . .
O1 W1 O7 82.5(4) . .
O6 W1 O7 83.8(4) . .
O4 W1 O7 73.4(4) . .
O5 W1 O7 84.1(4) . .
O10 W2 O2 101.7(5) . .
O10 W2 O4 99.1(5) . .
O2 W2 O4 96.1(5) . .
O10 W2 O8 102.7(5) . .
O2 W2 O8 92.7(5) . .
O4 W2 O8 154.3(4) . .
O10 W2 O9 94.2(5) . .
O2 W2 O9 163.6(4) . .
O4 W2 O9 84.8(5) . .
O8 W2 O9 80.2(5) . .
O10 W2 O7 171.8(5) . .
O2 W2 O7 80.8(4) . .
O4 W2 O7 72.8(4) . .
O8 W2 O7 84.9(4) . .
O9 W2 O7 83.9(4) . .
O12 W3 O9 105.1(5) . .
O12 W3 O11 102.4(5) . .
O9 W3 O11 88.0(5) . .
O12 W3 O13 99.2(5) . .
O9 W3 O13 90.6(5) . .
O11 W3 O13 158.0(4) . .
O12 W3 O16 98.1(5) . .
O9 W3 O16 156.8(4) . .
O11 W3 O16 86.9(4) . .
O13 W3 O16 85.8(4) . .
O12 W3 O14 168.1(5) . .
O9 W3 O14 84.7(4) . .
O11 W3 O14 84.4(4) . .
O13 W3 O14 73.5(4) . .
O16 W3 O14 72.3(4) . .
O15 W4 O5 104.5(6) . .
O15 W4 O18 102.0(5) . .
O5 W4 O18 88.2(5) . .
O15 W4 O13 99.0(5) . .
O5 W4 O13 92.5(5) . .
O18 W4 O13 158.1(4) . .
O15 W4 O17 96.7(5) . .
O5 W4 O17 158.6(4) . .
O18 W4 O17 84.7(5) . .
O13 W4 O17 86.8(5) . .
O15 W4 O14 166.8(5) . .
O5 W4 O14 86.6(4) . .
O18 W4 O14 85.1(4) . .
O13 W4 O14 73.1(4) . .
O17 W4 O14 72.7(4) . .
O19 W5 O17 99.6(5) . .
O19 W5 O16 100.8(5) . .
O17 W5 O16 90.4(5) . .
O19 W5 O20 102.1(5) . .
O17 W5 O20 87.8(5) . .
O16 W5 O20 157.0(5) . .
O19 W5 O21 101.8(5) . .
O17 W5 O21 158.5(5) . .
O16 W5 O21 87.7(4) . .
O20 W5 O21 85.6(5) . .
O19 W5 O14 170.9(5) . .
O17 W5 O14 74.4(4) . .
O16 W5 O14 72.7(4) . .
O20 W5 O14 84.7(4) . .
O21 W5 O14 84.6(4) . .
O22 W6 O29 102.6(6) . .
O22 W6 O25 102.2(5) . .
O29 W6 O25 90.6(5) . .
O22 W6 O21 101.6(6) . .
O29 W6 O21 155.5(5) . .
O25 W6 O21 88.3(5) . .
O22 W6 O24 101.2(5) . .
O29 W6 O24 87.0(5) . .
O25 W6 O24 156.4(4) . .
O21 W6 O24 84.2(5) . .
O22 W6 O26 171.6(5) . .
O29 W6 O26 72.1(4) . .
O25 W6 O26 71.7(4) . .
O21 W6 O26 84.4(4) . .
O24 W6 O26 85.2(4) . .
O23 W7 O28 102.7(6) . .
O23 W7 O24 102.9(5) . .
O28 W7 O24 93.3(5) . .
O23 W7 O20 100.7(6) . .
O28 W7 O20 156.1(5) . .
O24 W7 O20 86.1(5) . .
O23 W7 O27 97.8(5) . .
O28 W7 O27 87.1(5) . .
O24 W7 O27 158.7(5) . .
O20 W7 O27 85.0(5) . .
O23 W7 O30 169.2(4) . .
O28 W7 O30 72.6(4) . .
O24 W7 O30 87.3(4) . .
O20 W7 O30 83.6(4) . .
O27 W7 O30 72.5(4) . .
O31 W8 O35 102.7(5) . .
O31 W8 O33 102.1(5) . .
O35 W8 O33 91.8(4) . .
O31 W8 O32 99.8(5) . .
O35 W8 O32 92.8(4) . .
O33 W8 O32 156.1(5) . .
O31 W8 O28 97.9(5) . .
O35 W8 O28 159.4(5) . .
O33 W8 O28 85.1(4) . .
O32 W8 O28 82.3(4) . .
O31 W8 O30 164.9(5) . .
O35 W8 O30 90.3(4) . .
O33 W8 O30 85.0(4) . .
O32 W8 O30 71.6(4) . .
O28 W8 O30 69.1(4) . .
O37 W9 O34 105.4(5) . .
O37 W9 O33 101.6(5) . .
O34 W9 O33 92.8(5) . .
O37 W9 O36 98.9(5) . .
O34 W9 O36 91.3(5) . .
O33 W9 O36 157.2(5) . .
O37 W9 O29 93.4(5) . .
O34 W9 O29 161.2(5) . .
O33 W9 O29 84.9(5) . .
O36 W9 O29 84.0(5) . .
O37 W9 O26 161.9(4) . .
O34 W9 O26 89.8(5) . .
O33 W9 O26 87.1(4) . .
O36 W9 O26 70.5(4) . .
O29 W9 O26 71.4(4) . .
O38 W10 O6 101.7(5) . .
O38 W10 O32 100.4(5) . .
O6 W10 O32 90.2(5) . .
O38 W10 O18 99.1(5) . .
O6 W10 O18 86.4(5) . .
O32 W10 O18 160.5(4) . .
O38 W10 O27 99.6(5) . .
O6 W10 O27 158.5(4) . .
O32 W10 O27 89.0(5) . .
O18 W10 O27 87.2(5) . .
O38 W10 O30 171.7(4) . .
O6 W10 O30 84.0(4) . .
O32 W10 O30 73.4(4) . .
O18 W10 O30 87.2(4) . .
O27 W10 O30 75.1(4) . .
O39 W11 O8 101.4(5) . .
O39 W11 O36 99.6(5) . .
O8 W11 O36 93.0(5) . .
O39 W11 O11 102.1(5) . .
O8 W11 O11 87.1(5) . .
O36 W11 O11 157.9(4) . .
O39 W11 O25 99.7(5) . .
O8 W11 O25 158.6(4) . .
O36 W11 O25 86.6(5) . .
O11 W11 O25 85.4(4) . .
O39 W11 O26 169.3(5) . .
O8 W11 O26 85.9(4) . .
O36 W11 O26 72.1(4) . .
O11 W11 O26 85.9(4) . .
O25 W11 O26 73.6(4) . .

loop_
_geom_bond_atom_site_label_1
_geom_bond_atom_site_label_2
_geom_bond_distance
_geom_bond_site_symmetry_2
C1 C2 1.57(2) .
C1 H1A 0.9600 .
C1 H1B 0.9600 .
C1 H1C 0.9600 .
C2 O41 1.17(2) .
C2 O40 1.321(19) .
C2 Tb1 2.847(18) .
C3 C4 1.28(4) .
C3 N2 1.49(3) .
C3 H3A 0.9700 .
C3 H3B 0.9700 .
C4 N1 1.53(3) .
C4 H4A 0.9700 .
C4 H4B 0.9700 .
C5 C6 1.48(3) .
C5 N3 1.51(3) .
C5 H5A 0.9700 .
C5 H5B 0.9700 .
C6 N4 1.471(16) .
C6 H6A 0.9700 .
C6 H6B 0.9700 .
C7 C8 1.45(4) .
C7 N5 1.53(4) .
C7 H7A 0.9700 .
C7 H7B 0.9700 .
C8 N6 1.47(3) .
C8 H8A 0.9700 .
C8 H8B 0.9700 .
C9 C10 1.44(4) .
C9 N7 1.55(4) .
C9 H9A 0.9700 .
C9 H9B 0.9700 .
C10 N8 1.46(3) .
C10 H10A 0.9700 .
C10 H10B 0.9700 .
C11 C12 1.47(4) .
C11 N9 1.55(3) .
C11 H11A 0.9700 .
C11 H11B 0.9700 .
C12 N10 1.37(4) .
C12 H12A 0.9700 .
C12 H12B 0.9700 .
C13 N11 1.42(3) .
C13 C14 1.48(2) .
C13 H13A 0.9700 .
C13 H13B 0.9700 .
C14 N12 1.53(2) .
C14 H14A 0.9700 .
C14 H14B 0.9700 .
Cu1 N1 1.988(18) 5_565
Cu1 N1 1.988(18) .
Cu1 N2 2.008(15) 5_565
Cu1 N2 2.008(15) .
Cu2 N4 1.929(15) .
Cu2 N5 1.978(17) .
Cu2 N6 1.988(17) .
Cu2 N3 1.990(17) .
Cu2 O2W 2.403(14) .
Cu3 N8 1.95(2) .
Cu3 N9 1.98(2) .
Cu3 N10 2.02(3) .
Cu3 N7 2.032(18) .
Cu3 O8W 2.390(16) .
Cu4 N11 1.993(16) 2_755
Cu4 N11 1.993(16) .
Cu4 N12 1.998(16) .
Cu4 N12 1.998(16) 2_755
Ge1 O7 1.726(10) .
Ge1 O30 1.738(10) .
Ge1 O14 1.747(11) .
Ge1 O26 1.753(9) .
N1 H1D 0.9001 .
N1 H1E 0.9002 .
N2 H2A 0.8999 .
N2 H2B 0.9000 .
N3 H3C 0.9000 .
N3 H3D 0.9001 .
N4 H4C 0.9000 .
N4 H4D 0.8999 .
N5 H5C 0.9000 .
N5 H5D 0.9000 .
N6 H6C 0.8999 .
N6 H6D 0.9001 .
N7 H7C 0.9001 .
N7 H7D 0.9000 .
N8 H8C 0.9001 .
N8 H8D 0.9000 .
N9 H9C 0.9001 .
N9 H9D 0.9000 .
N10 H10C 0.9000 .
N10 H10D 0.9001 .
N11 H11C 0.8999 .
N11 H11D 0.9000 .
N12 H12C 0.8999 .
N12 H12D 0.9001 .
O1 W1 1.837(12) .
O1 Tb1 2.317(12) .
O2 W2 1.818(12) .
O2 Tb1 2.307(11) .
O3 W1 1.723(10) .
O4 W2 1.930(10) .
O4 W1 1.934(10) .
O5 W4 1.833(11) .
O5 W1 2.080(12) .
O6 W10 1.895(11) .
O6 W1 1.931(10) .
O7 W1 2.239(9) .
O7 W2 2.266(9) .
O8 W11 1.896(11) .
O8 W2 1.965(10) .
O9 W3 1.823(12) .
O9 W2 2.053(12) .
O10 W2 1.715(9) .
O11 W3 1.902(10) .
O11 W11 1.916(12) .
O12 W3 1.724(11) .
O13 W4 1.935(10) .
O13 W3 1.940(10) .
O14 W3 2.285(9) .
O14 W4 2.309(10) .
O14 W5 2.313(10) .
O15 W4 1.725(12) .
O16 W5 1.906(10) .
O16 W3 1.970(11) .
O17 W5 1.897(10) .
O17 W4 2.005(11) .
O18 W4 1.914(10) .
O18 W10 1.935(11) .
O19 W5 1.703(11) .
O20 W5 1.906(10) .
O20 W7 1.928(12) .
O21 W5 1.915(13) .
O21 W6 1.915(14) .
O22 W6 1.697(12) .
O23 W7 1.723(12) .
O24 W7 1.872(10) .
O24 W6 1.966(10) .
O25 W6 1.899(10) .
O25 W11 1.959(10) .
O26 W11 2.260(9) .
O26 W9 2.289(11) .
O26 W6 2.382(10) .
O27 W10 1.946(12) .
O27 W7 1.964(10) .
O28 W7 1.798(13) .
O28 W8 2.086(12) .
O29 W6 1.876(14) .
O29 W9 2.047(12) .
O30 W10 2.259(9) .
O30 W8 2.312(10) .
O30 W7 2.357(10) .
O31 W8 1.723(11) .
O32 W10 1.919(11) .
O32 W8 1.956(10) .
O33 W9 1.907(10) .
O33 W8 1.928(10) .
O34 W9 1.778(11) .
O34 Tb1 2.330(10) .
O35 W8 1.778(11) .
O35 Tb1 2.338(10) .
O36 W11 1.906(11) .
O36 W9 1.965(10) .
O37 W9 1.737(11) .
O38 W10 1.713(10) .
O39 W11 1.731(11) .
O40 Tb1 2.447(10) 7_556
O40 Tb1 2.496(11) .
O41 Tb1 2.497(12) .
O1W Tb1 2.443(12) .
Tb1 O40 2.447(11) 7_556
